data_4001023
loop_
_publ_author_name
'Wang, Chengliang'
'Liu, Yaling'
'Ji, Zhuoyu'
'Wang, Erjing'
'Li, Rongjin'
'Jiang, Hui'
'Tang, Qingxin'
'Li, Hongxiang'
'Hu, Wenping'

_publ_section_title
;
 Cruciforms: Assembling Single Crystal Micro- and Nanostructures from One
 to Three Dimensions and Their Applications in Organic Field-Effect
 Transistors
;
_journal_issue 13
_journal_name_full 'Chemistry of Materials'
_journal_page_first 2840
_journal_paper_doi 10.1021/cm900511g
_journal_volume 21
_journal_year 2009
_chemical_formula_moiety 'C38 H22'
_chemical_formula_sum 'C38 H22'
_chemical_formula_weight 478.56
_chemical_name_systematic
; 
 ? 
;
_space_group_IT_number 14
_symmetry_cell_setting monoclinic
_symmetry_space_group_name_Hall '-P 2ybc'
_symmetry_space_group_name_H-M 'P 1 21/c 1'
_atom_sites_solution_hydrogens geom
_atom_sites_solution_primary direct
_atom_sites_solution_secondary difmap
_audit_creation_method SHELXL-97
_cell_angle_alpha 90.00
_cell_angle_beta 97.17(3)
_cell_angle_gamma 90.00
_cell_formula_units_Z 2
_cell_length_a 11.787(2)
_cell_length_b 5.9569(12)
_cell_length_c 18.334(4)
_cell_measurement_reflns_used 768
_cell_measurement_temperature 173(2)
_cell_measurement_theta_max 27.48
_cell_measurement_theta_min 2.17
_cell_volume 1277.2(4)
_computing_cell_refinement 'Rapid Auto(Rigaku 2001)'
_computing_data_collection 'Rapid Auto(Rigaku 2001)'
_computing_data_reduction 'Rapid Auto(Rigaku 2001)'
_computing_molecular_graphics 'XP in Siemens SHELXTL (Sheldrick, 1994)'
_computing_publication_material 'SHELX97 (Sheldrick, 1997)'
_computing_structure_refinement 'SHELXL-97 (Sheldrick, 1997)'
_computing_structure_solution 'SHELXS-97 (Sheldrick, 1990)'
_diffrn_ambient_temperature 173(2)
_diffrn_measured_fraction_theta_full 1.000
_diffrn_measured_fraction_theta_max 1.000
_diffrn_measurement_device_type 'Rigaku raxis Rapid IP Area Detector'
_diffrn_measurement_method '\w scans at fixed \c = 45\%'
_diffrn_radiation_monochromator graphite
_diffrn_radiation_source 'rotating anode'
_diffrn_radiation_type MoK\a
_diffrn_radiation_wavelength 0.71073
_diffrn_reflns_av_R_equivalents 0.0352
_diffrn_reflns_av_sigmaI/netI 0.0676
_diffrn_reflns_limit_h_max 14
_diffrn_reflns_limit_h_min -13
_diffrn_reflns_limit_k_max 7
_diffrn_reflns_limit_k_min -6
_diffrn_reflns_limit_l_max 21
_diffrn_reflns_limit_l_min -21
_diffrn_reflns_number 4159
_diffrn_reflns_theta_full 24.99
_diffrn_reflns_theta_max 24.99
_diffrn_reflns_theta_min 2.24
_exptl_absorpt_coefficient_mu 0.071
_exptl_absorpt_correction_T_max 0.9930
_exptl_absorpt_correction_T_min 0.9757
_exptl_absorpt_correction_type multi-scan
_exptl_absorpt_process_details 'ABSCOR by T.Higashi    8 March, 1995'
_exptl_crystal_colour orange
_exptl_crystal_density_diffrn 1.244
_exptl_crystal_density_method 'not measured'
_exptl_crystal_description plate
_exptl_crystal_F_000 500
_exptl_crystal_size_max 0.35
_exptl_crystal_size_mid 0.24
_exptl_crystal_size_min 0.10
_refine_diff_density_max 0.132
_refine_diff_density_min -0.213
_refine_diff_density_rms 0.039
_refine_ls_extinction_method none
_refine_ls_goodness_of_fit_ref 0.998
_refine_ls_hydrogen_treatment constr
_refine_ls_matrix_type full
_refine_ls_number_parameters 172
_refine_ls_number_reflns 2237
_refine_ls_number_restraints 0
_refine_ls_restrained_S_all 0.998
_refine_ls_R_factor_all 0.0885
_refine_ls_R_factor_gt 0.0479
_refine_ls_shift/su_max 0.000
_refine_ls_shift/su_mean 0.000
_refine_ls_structure_factor_coef Fsqd
_refine_ls_weighting_details 'calc w=1/[\s^2^(Fo^2^)+(0.0325P)^2^+0.0000P] where P=(Fo^2^+2Fc^2^)/3'
_refine_ls_weighting_scheme calc
_refine_ls_wR_factor_gt 0.0900
_refine_ls_wR_factor_ref 0.1005
_reflns_number_gt 1492
_reflns_number_total 2237
_reflns_threshold_expression >2sigma(I)
_cod_data_source_file cm900511g_si_001.cif
_cod_data_source_block BNEA
_cod_original_sg_symbol_H-M P2(1)/c
_cod_database_code 4001023

loop_
_symmetry_equiv_pos_as_xyz
'x, y, z'
'-x, y+1/2, -z+1/2'
'-x, -y, -z'
'x, -y-1/2, z-1/2'

loop_
_atom_site_label
_atom_site_type_symbol
_atom_site_fract_x
_atom_site_fract_y
_atom_site_fract_z
_atom_site_U_iso_or_equiv
_atom_site_adp_type
_atom_site_occupancy
_atom_site_symmetry_multiplicity
_atom_site_calc_flag
_atom_site_refinement_flags
C1 C 0.42614(17) 0.9248(3) 0.10080(11) 0.0327(5) Uani 1 1 d .
H1A H 0.4100 1.0662 0.0778 0.039 Uiso 1 1 calc R
C2 C 0.50788(17) 0.7885(3) 0.07708(12) 0.0383(5) Uani 1 1 d .
H2A H 0.5484 0.8365 0.0382 0.046 Uiso 1 1 calc R
C3 C 0.53180(17) 0.5778(3) 0.11007(11) 0.0365(5) Uani 1 1 d .
H3A H 0.5883 0.4841 0.0932 0.044 Uiso 1 1 calc R
C4 C 0.47453(15) 0.5068(3) 0.16607(11) 0.0307(5) Uani 1 1 d .
H4A H 0.4912 0.3637 0.1876 0.037 Uiso 1 1 calc R
C5 C 0.39006(16) 0.6452(3) 0.19249(10) 0.0251(5) Uani 1 1 d .
C6 C 0.32964(15) 0.5777(3) 0.25080(10) 0.0274(5) Uani 1 1 d .
H6A H 0.3461 0.4362 0.2735 0.033 Uiso 1 1 calc R
C7 C 0.24737(16) 0.7130(3) 0.27535(11) 0.0295(5) Uani 1 1 d .
C8 C 0.22347(17) 0.9253(3) 0.24106(11) 0.0328(5) Uani 1 1 d .
H8A H 0.1671 1.0198 0.2577 0.039 Uiso 1 1 calc R
C9 C 0.28023(16) 0.9949(3) 0.18478(11) 0.0313(5) Uani 1 1 d .
H9A H 0.2626 1.1368 0.1625 0.038 Uiso 1 1 calc R
C10 C 0.36556(15) 0.8576(3) 0.15899(11) 0.0265(5) Uani 1 1 d .
C11 C 0.18633(17) 0.6465(3) 0.33474(12) 0.0312(5) Uani 1 1 d .
C12 C 0.13240(16) 0.5976(3) 0.38403(11) 0.0303(5) Uani 1 1 d .
C13 C 0.06622(15) 0.5467(3) 0.44230(10) 0.0268(5) Uani 1 1 d .
C14 C -0.02757(15) 0.6874(3) 0.45302(11) 0.0265(5) Uani 1 1 d .
C15 C -0.05535(17) 0.8809(3) 0.40882(11) 0.0310(5) Uani 1 1 d .
H15A H -0.0115 0.9156 0.3702 0.037 Uiso 1 1 calc R
C16 C -0.14364(16) 1.0169(3) 0.42106(11) 0.0343(5) Uani 1 1 d .
H16A H -0.1602 1.1462 0.3913 0.041 Uiso 1 1 calc R
C17 C -0.21100(17) 0.9678(3) 0.47753(12) 0.0351(5) Uani 1 1 d .
H17A H -0.2732 1.0628 0.4850 0.042 Uiso 1 1 calc R
C18 C 0.09416(16) 0.3608(3) 0.48875(11) 0.0276(5) Uani 1 1 d .
C19 C 0.18735(15) 0.2140(3) 0.47897(11) 0.0330(5) Uani 1 1 d .
H19A H 0.2334 0.2448 0.4412 0.040 Uiso 1 1 calc R

loop_
_atom_site_aniso_label
_atom_site_aniso_U_11
_atom_site_aniso_U_22
_atom_site_aniso_U_33
_atom_site_aniso_U_23
_atom_site_aniso_U_13
_atom_site_aniso_U_12
C1 0.0366(13) 0.0355(12) 0.0273(13) 0.0063(9) 0.0084(10) -0.0034(10)
C2 0.0362(12) 0.0513(14) 0.0297(13) 0.0062(10) 0.0133(10) -0.0016(11)
C3 0.0321(13) 0.0493(14) 0.0302(13) -0.0008(10) 0.0116(10) 0.0044(10)
C4 0.0281(12) 0.0352(12) 0.0289(13) 0.0004(9) 0.0037(10) 0.0029(9)
C5 0.0264(11) 0.0273(11) 0.0218(11) -0.0009(8) 0.0042(9) -0.0032(8)
C6 0.0305(12) 0.0282(11) 0.0239(12) 0.0034(9) 0.0051(9) -0.0020(9)
C7 0.0299(11) 0.0341(12) 0.0258(13) -0.0001(9) 0.0088(9) -0.0053(9)
C8 0.0338(12) 0.0328(12) 0.0334(13) -0.0027(10) 0.0111(10) 0.0015(9)
C9 0.0364(12) 0.0278(11) 0.0306(13) 0.0018(9) 0.0075(10) 0.0004(9)
C10 0.0275(11) 0.0292(11) 0.0229(12) 0.0005(8) 0.0041(9) -0.0039(8)
C11 0.0317(12) 0.0329(12) 0.0304(13) 0.0016(9) 0.0096(10) -0.0008(9)
C12 0.0282(11) 0.0332(12) 0.0308(13) -0.0003(9) 0.0089(10) -0.0020(9)
C13 0.0245(11) 0.0339(11) 0.0226(12) -0.0022(9) 0.0054(9) -0.0053(9)
C14 0.0227(10) 0.0330(11) 0.0237(12) -0.0035(9) 0.0031(9) -0.0045(9)
C15 0.0303(11) 0.0375(12) 0.0255(12) 0.0022(9) 0.0046(9) -0.0045(9)
C16 0.0296(13) 0.0348(12) 0.0372(14) 0.0033(10) -0.0008(11) -0.0020(9)
C17 0.0267(11) 0.0375(12) 0.0410(14) -0.0007(10) 0.0040(10) 0.0024(9)
C18 0.0228(11) 0.0336(11) 0.0269(12) -0.0039(9) 0.0051(9) -0.0032(9)
C19 0.0260(11) 0.0417(13) 0.0331(13) -0.0026(10) 0.0103(9) -0.0020(9)

loop_
_atom_type_symbol
_atom_type_description
_atom_type_scat_dispersion_real
_atom_type_scat_dispersion_imag
_atom_type_scat_source
C C 0.0033 0.0016 'International Tables Vol C Tables 4.2.6.8 and 6.1.1.4'
H H 0.0000 0.0000 'International Tables Vol C Tables 4.2.6.8 and 6.1.1.4'

loop_
_geom_angle_atom_site_label_1
_geom_angle_atom_site_label_2
_geom_angle_atom_site_label_3
_geom_angle
_geom_angle_site_symmetry_1
_geom_angle_site_symmetry_3
C2 C1 C10 120.84(18) . .
C2 C1 H1A 119.6 . .
C10 C1 H1A 119.6 . .
C1 C2 C3 120.20(19) . .
C1 C2 H2A 119.9 . .
C3 C2 H2A 119.9 . .
C4 C3 C2 120.58(19) . .
C4 C3 H3A 119.7 . .
C2 C3 H3A 119.7 . .
C3 C4 C5 120.62(18) . .
C3 C4 H4A 119.7 . .
C5 C4 H4A 119.7 . .
C6 C5 C10 119.04(17) . .
C6 C5 C4 122.15(17) . .
C10 C5 C4 118.81(17) . .
C7 C6 C5 121.44(17) . .
C7 C6 H6A 119.3 . .
C5 C6 H6A 119.3 . .
C6 C7 C8 118.89(18) . .
C6 C7 C11 121.77(17) . .
C8 C7 C11 119.34(18) . .
C9 C8 C7 121.04(19) . .
C9 C8 H8A 119.5 . .
C7 C8 H8A 119.5 . .
C8 C9 C10 120.74(18) . .
C8 C9 H9A 119.6 . .
C10 C9 H9A 119.6 . .
C1 C10 C5 118.95(18) . .
C1 C10 C9 122.20(18) . .
C5 C10 C9 118.85(17) . .
C12 C11 C7 177.5(2) . .
C11 C12 C13 178.0(2) . .
C18 C13 C14 120.44(17) . .
C18 C13 C12 120.57(18) . .
C14 C13 C12 118.98(17) . .
C13 C14 C15 121.78(18) . .
C13 C14 C18 119.59(17) . 3_566
C15 C14 C18 118.60(18) . 3_566
C16 C15 C14 121.00(19) . .
C16 C15 H15A 119.5 . .
C14 C15 H15A 119.5 . .
C15 C16 C17 120.65(19) . .
C15 C16 H16A 119.7 . .
C17 C16 H16A 119.7 . .
C19 C17 C16 120.31(19) 3_566 .
C19 C17 H17A 119.8 3_566 .
C16 C17 H17A 119.8 . .
C13 C18 C14 119.97(17) . 3_566
C13 C18 C19 121.90(18) . .
C14 C18 C19 118.12(18) 3_566 .
C17 C19 C18 121.30(19) 3_566 .
C17 C19 H19A 119.3 3_566 .
C18 C19 H19A 119.3 . .

loop_
_geom_bond_atom_site_label_1
_geom_bond_atom_site_label_2
_geom_bond_distance
_geom_bond_site_symmetry_2
C1 C2 1.372(3) .
C1 C10 1.414(3) .
C1 H1A 0.9500 .
C2 C3 1.406(3) .
C2 H2A 0.9500 .
C3 C4 1.364(3) .
C3 H3A 0.9500 .
C4 C5 1.423(2) .
C4 H4A 0.9500 .
C5 C6 1.415(3) .
C5 C10 1.420(2) .
C6 C7 1.379(2) .
C6 H6A 0.9500 .
C7 C8 1.425(3) .
C7 C11 1.434(3) .
C8 C9 1.363(3) .
C8 H8A 0.9500 .
C9 C10 1.422(2) .
C9 H9A 0.9500 .
C11 C12 1.204(3) .
C12 C13 1.432(3) .
C13 C18 1.411(3) .
C13 C14 1.420(2) .
C14 C15 1.424(3) .
C14 C18 1.431(3) 3_566
C15 C16 1.359(2) .
C15 H15A 0.9500 .
C16 C17 1.412(3) .
C16 H16A 0.9500 .
C17 C19 1.353(3) 3_566
C17 H17A 0.9500 .
C18 C14 1.431(3) 3_566
C18 C19 1.433(2) .
C19 C17 1.353(3) 3_566
C19 H19A 0.9500 .

loop_
_geom_torsion_atom_site_label_1
_geom_torsion_atom_site_label_2
_geom_torsion_atom_site_label_3
_geom_torsion_atom_site_label_4
_geom_torsion
_geom_torsion_site_symmetry_1
_geom_torsion_site_symmetry_4
C10 C1 C2 C3 0.6(3) . .
C1 C2 C3 C4 -0.2(3) . .
C2 C3 C4 C5 -0.4(3) . .
C3 C4 C5 C6 -179.51(18) . .
C3 C4 C5 C10 0.7(3) . .
C10 C5 C6 C7 0.4(3) . .
C4 C5 C6 C7 -179.46(17) . .
C5 C6 C7 C8 -0.2(3) . .
C5 C6 C7 C11 -179.56(18) . .
C6 C7 C8 C9 0.2(3) . .
C11 C7 C8 C9 179.57(19) . .
C7 C8 C9 C10 -0.4(3) . .
C2 C1 C10 C5 -0.4(3) . .
C2 C1 C10 C9 -179.91(18) . .
C6 C5 C10 C1 179.91(19) . .
C4 C5 C10 C1 -0.2(3) . .
C6 C5 C10 C9 -0.5(3) . .
C4 C5 C10 C9 179.29(17) . .
C8 C9 C10 C1 -179.93(19) . .
C8 C9 C10 C5 0.5(3) . .
C6 C7 C11 C12 -171(5) . .
C8 C7 C11 C12 9(5) . .
C7 C11 C12 C13 -9(11) . .
C11 C12 C13 C18 -169(6) . .
C11 C12 C13 C14 10(6) . .
C18 C13 C14 C15 177.65(17) . .
C12 C13 C14 C15 -1.9(3) . .
C18 C13 C14 C18 -0.2(3) . 3_566
C12 C13 C14 C18 -179.73(17) . 3_566
C13 C14 C15 C16 -178.31(18) . .
C18 C14 C15 C16 -0.4(3) 3_566 .
C14 C15 C16 C17 -0.8(3) . .
C15 C16 C17 C19 1.0(3) . 3_566
C14 C13 C18 C14 0.2(3) . 3_566
C12 C13 C18 C14 179.72(17) . 3_566
C14 C13 C18 C19 179.26(17) . .
C12 C13 C18 C19 -1.2(3) . .
C13 C18 C19 C17 -177.9(2) . 3_566
C14 C18 C19 C17 1.2(3) 3_566 3_566
